data_7010066
loop_
_publ_author_name
'Reina, Roser'
'Riba, Olga'
'Rossell, Oriol'
'Seco, Miquel'
'de Montauzon, Dominique'
'Pellinghelli, Maria Angela'
'Tiripicchio, Antonio'
'Font-Bard\'ia, Merc\`e'
'Solans, Xavier'

_publ_section_title
;
 Mixed cobalt/gold clusters based on octahedral or prismatic Co6C
 skeletons
;
_journal_issue 23
_journal_name_full 'Journal of the Chemical Society, Dalton Transactions'
_journal_page_first 4464
_journal_paper_doi 10.1039/b005651k
_journal_year 2000
_chemical_formula_sum 'C50 H30 Au2 Co6 O13 P2'
_chemical_formula_weight 1648.19
_chemical_name_systematic
; 
 ? 
;
_space_group_IT_number 2
_symmetry_cell_setting triclinic
_symmetry_space_group_name_Hall '-P 1'
_symmetry_space_group_name_H-M 'P -1'
_atom_sites_solution_hydrogens geom
_atom_sites_solution_primary direct
_atom_sites_solution_secondary difmap
_audit_creation_method SHELXL-97
_cell_angle_alpha 80.90(2)
_cell_angle_beta 81.53(2)
_cell_angle_gamma 62.38(2)
_cell_formula_units_Z 2
_cell_length_a 13.837(2)
_cell_length_b 14.443(6)
_cell_length_c 16.918(5)
_cell_measurement_reflns_used 30
_cell_measurement_temperature 293(2)
_cell_measurement_theta_max 14.3
_cell_measurement_theta_min 8.0
_cell_volume 2947.4(17)
_computing_cell_refinement 'local programs'
_computing_data_collection 'Philips PW 1100 local programs'
_computing_data_reduction 'local programs'
_computing_publication_material SHELXL-97
_computing_structure_refinement 'SHELXL-97 (Sheldrick, 1997)'
_computing_structure_solution SIR-92
_diffrn_ambient_temperature 293(2)
_diffrn_measured_fraction_theta_full 0.991
_diffrn_measured_fraction_theta_max 0.991
_diffrn_measurement_device_type 'Philips PW 1100 diffractometer'
_diffrn_measurement_method \q/2\q
_diffrn_radiation_monochromator graphite
_diffrn_radiation_source 'fine-focus sealed tube'
_diffrn_radiation_type MoK\a
_diffrn_radiation_wavelength 0.71073
_diffrn_reflns_av_R_equivalents 0.0000
_diffrn_reflns_av_sigmaI/netI 0.1653
_diffrn_reflns_limit_h_max 14
_diffrn_reflns_limit_h_min -14
_diffrn_reflns_limit_k_max 15
_diffrn_reflns_limit_k_min -14
_diffrn_reflns_limit_l_max 17
_diffrn_reflns_limit_l_min 0
_diffrn_reflns_number 7181
_diffrn_reflns_theta_full 22.00
_diffrn_reflns_theta_max 22.00
_diffrn_reflns_theta_min 3.06
_diffrn_standards_decay_% 89
_diffrn_standards_number 1
_exptl_absorpt_coefficient_mu 6.711
_exptl_absorpt_correction_T_max 1.000
_exptl_absorpt_correction_T_min 0.441
_exptl_absorpt_correction_type empirical
_exptl_crystal_colour black
_exptl_crystal_density_diffrn 1.857
_exptl_crystal_density_method 'not measured'
_exptl_crystal_description prism
_exptl_crystal_F_000 1568
_exptl_crystal_size_max 0.40
_exptl_crystal_size_mid 0.30
_exptl_crystal_size_min 0.28
_refine_diff_density_max 5.754
_refine_diff_density_min -5.608
_refine_diff_density_rms 0.517
_refine_ls_extinction_method none
_refine_ls_goodness_of_fit_ref 1.192
_refine_ls_hydrogen_treatment mixed
_refine_ls_matrix_type full
_refine_ls_number_parameters 271
_refine_ls_number_reflns 7181
_refine_ls_number_restraints 0
_refine_ls_restrained_S_all 1.192
_refine_ls_R_factor_all 0.2108
_refine_ls_R_factor_gt 0.1327
_refine_ls_shift/su_max 0.006
_refine_ls_shift/su_mean 0.000
_refine_ls_structure_factor_coef Fsqd
_refine_ls_weighting_details 'w=1/[\s^2^(Fo^2^)+(0.2000P)^2^+0.0000P] where P=(Fo^2^+2Fc^2^)/3'
_refine_ls_weighting_scheme calc
_refine_ls_wR_factor_gt 0.3151
_refine_ls_wR_factor_ref 0.3647
_reflns_number_gt 3939
_reflns_number_total 7181
_reflns_threshold_expression >2sigma(I)
_cod_data_source_file b005651k.txt
_cod_data_source_block 4
_cod_depositor_comments
;
The following automatic conversions were performed:
'_symmetry_cell_setting' value 'Triclinic' changed to 'triclinic'
according to '/home/saulius/struct/CIF-dictionaries/cif_core.dic'
dictionary named 'cif_core.dic' version 2.4.1 from 2010-06-29.

Automatic conversion script
Id: cif_fix_enum 1527 2010-12-29 10:47:43Z saulius 

The following automatic conversions were performed:

'_refine_ls_weighting_scheme' value 'calc
w=1/[\s^2^(Fo^2^)+(0.2000P)^2^+0.0000P] where P=(Fo^2^+2Fc^2^)/3' was
changed to 'calc'. New tag '_refine_ls_weighting_details' was
created. The value of the new tag was set to
'w=1/[\s^2^(Fo^2^)+(0.2000P)^2^+0.0000P] where P=(Fo^2^+2Fc^2^)/3'.

Automatic conversion script
Id: cif_fix_values 3143 2015-03-26 13:38:13Z robertas 
;
_cod_original_cell_volume 2947.4(16)
_cod_original_sg_symbol_H-M P-1
_cod_database_code 7010066

loop_
_symmetry_equiv_pos_as_xyz
'x, y, z'
'-x, -y, -z'

loop_
_atom_site_label
_atom_site_type_symbol
_atom_site_fract_x
_atom_site_fract_y
_atom_site_fract_z
_atom_site_U_iso_or_equiv
_atom_site_adp_type
_atom_site_occupancy
_atom_site_calc_flag
_atom_site_refinement_flags
_atom_site_disorder_assembly
_atom_site_disorder_group
Au1 Au 0.38067(12) 0.39205(10) 0.29333(8) 0.0354(5) Uani 1 d . . .
Au2 Au 0.57269(11) 0.20998(11) 0.24977(9) 0.0386(5) Uani 1 d . . .
Co1 Co 0.3898(4) 0.2694(3) 0.1794(2) 0.0272(11) Uani 1 d . . .
Co2 Co 0.3879(4) 0.2075(4) 0.3480(2) 0.0316(11) Uani 1 d . . .
Co3 Co 0.5093(4) 0.0519(4) 0.2600(3) 0.0378(12) Uani 1 d . . .
Co4 Co 0.3640(5) 0.1129(4) 0.1658(3) 0.0489(15) Uani 1 d . . .
Co5 Co 0.2231(4) 0.2673(4) 0.2576(3) 0.0400(13) Uani 1 d . . .
Co6 Co 0.3260(4) 0.0691(4) 0.3220(3) 0.0417(13) Uani 1 d . . .
P1 P 0.3319(8) 0.5661(7) 0.3037(5) 0.036(2) Uani 1 d . . .
P2 P 0.7456(7) 0.2020(7) 0.2280(6) 0.034(2) Uani 1 d . . .
C C 0.368(3) 0.162(3) 0.258(2) 0.034(9) Uiso 1 d . . .
C1 C 0.446(2) 0.344(2) 0.1136(18) 0.024(7) Uiso 1 d . . .
O1 O 0.474(2) 0.399(2) 0.0723(17) 0.056(7) Uiso 1 d . . .
C2 C 0.394(4) 0.210(4) 0.084(3) 0.067(13) Uiso 1 d . . .
O2 O 0.410(3) 0.217(3) 0.014(2) 0.076(9) Uiso 1 d . . .
C3 C 0.234(3) 0.378(3) 0.173(2) 0.042(9) Uiso 1 d . . .
O3 O 0.186(2) 0.453(3) 0.1435(19) 0.068(8) Uiso 1 d . . .
C4 C 0.502(3) 0.141(3) 0.401(2) 0.046(10) Uiso 1 d . . .
O4 O 0.567(3) 0.098(3) 0.447(2) 0.081(10) Uiso 1 d . . .
C5 C 0.303(4) 0.282(4) 0.423(3) 0.066(13) Uiso 1 d . . .
O5 O 0.253(3) 0.323(3) 0.481(2) 0.101(12) Uiso 1 d . . .
C6 C 0.653(4) -0.030(4) 0.283(3) 0.059(11) Uiso 1 d . . .
O6 O 0.738(3) -0.076(2) 0.2968(19) 0.068(8) Uiso 1 d . . .
C7 C 0.515(4) 0.005(4) 0.165(3) 0.069(13) Uiso 1 d . . .
O7 O 0.570(3) -0.056(3) 0.115(3) 0.109(13) Uiso 1 d . . .
C8 C 0.460(4) -0.048(4) 0.334(3) 0.076(14) Uiso 1 d . . .
O8 O 0.507(4) -0.132(4) 0.371(3) 0.118(14) Uiso 1 d . . .
C9 C 0.322(3) 0.056(3) 0.106(2) 0.042(9) Uiso 1 d . . .
O9 O 0.284(3) 0.025(3) 0.064(2) 0.093(11) Uiso 1 d . . .
C10 C 0.140(5) 0.233(5) 0.212(4) 0.096(18) Uiso 1 d . . .
O10 O 0.074(4) 0.221(4) 0.184(3) 0.131(16) Uiso 1 d . . .
C11 C 0.121(5) 0.352(4) 0.330(3) 0.085(16) Uiso 1 d . . .
O11 O 0.050(3) 0.405(3) 0.367(2) 0.092(11) Uiso 1 d . . .
C12 C 0.279(3) 0.086(3) 0.422(2) 0.034(9) Uiso 1 d . . .
O12 O 0.228(3) 0.097(3) 0.485(2) 0.101(12) Uiso 1 d . . .
C13 C 0.265(5) 0.002(4) 0.299(3) 0.085(16) Uiso 1 d . . .
O13 O 0.215(4) -0.041(3) 0.283(3) 0.119(14) Uiso 1 d . . .
C14 C 0.3440(19) 0.6413(16) 0.2093(11) 0.027(7) Uiso 1 d G . .
C15 C 0.391(2) 0.7088(19) 0.2042(13) 0.043(9) Uiso 1 d G . .
H15 H 0.4187 0.7146 0.2492 0.052 Uiso 1 calc R . .
C16 C 0.398(2) 0.7675(19) 0.1319(16) 0.073(14) Uiso 1 d G . .
H16 H 0.4293 0.8126 0.1286 0.088 Uiso 1 calc R . .
C17 C 0.357(2) 0.759(2) 0.0647(12) 0.068(13) Uiso 1 d G . .
H17 H 0.3609 0.7981 0.0163 0.082 Uiso 1 calc R . .
C18 C 0.309(2) 0.691(2) 0.0697(11) 0.083(15) Uiso 1 d G . .
H18 H 0.2820 0.6856 0.0247 0.100 Uiso 1 calc R . .
C19 C 0.303(2) 0.6327(18) 0.1420(13) 0.038(9) Uiso 1 d G . .
H19 H 0.2714 0.5876 0.1454 0.046 Uiso 1 calc R . .
C20 C 0.1879(17) 0.6347(19) 0.3382(14) 0.043(9) Uiso 1 d G . .
C21 C 0.122(2) 0.7353(19) 0.3046(14) 0.056(11) Uiso 1 d G . .
H21 H 0.1499 0.7672 0.2619 0.067 Uiso 1 calc R . .
C22 C 0.013(2) 0.7883(17) 0.3348(18) 0.069(13) Uiso 1 d G . .
H22 H -0.0311 0.8556 0.3123 0.083 Uiso 1 calc R . .
C23 C -0.0291(17) 0.741(2) 0.399(2) 0.11(2) Uiso 1 d G . .
H23 H -0.1017 0.7762 0.4188 0.127 Uiso 1 calc R . .
C24 C 0.037(2) 0.640(2) 0.4322(15) 0.084(16) Uiso 1 d G . .
H24 H 0.0089 0.6083 0.4750 0.101 Uiso 1 calc R . .
C25 C 0.146(2) 0.5872(17) 0.4021(14) 0.038(9) Uiso 1 d G . .
H25 H 0.1899 0.5199 0.4246 0.046 Uiso 1 calc R . .
C26 C 0.405(2) 0.590(2) 0.3707(16) 0.054(11) Uiso 1 d G . .
C27 C 0.514(2) 0.5198(19) 0.3778(17) 0.056(11) Uiso 1 d G . .
H27 H 0.5467 0.4600 0.3507 0.067 Uiso 1 calc R . .
C28 C 0.5756(19) 0.539(2) 0.425(2) 0.081(15) Uiso 1 d G . .
H28 H 0.6490 0.4920 0.4300 0.097 Uiso 1 calc R . .
C29 C 0.527(3) 0.629(3) 0.466(2) 0.11(2) Uiso 1 d G . .
H29 H 0.5683 0.6414 0.4977 0.130 Uiso 1 calc R . .
C30 C 0.418(3) 0.699(2) 0.4588(19) 0.092(17) Uiso 1 d G . .
H30 H 0.3854 0.7587 0.4859 0.111 Uiso 1 calc R . .
C31 C 0.3564(19) 0.6797(19) 0.4113(17) 0.051(10) Uiso 1 d G . .
H31 H 0.2831 0.7267 0.4066 0.062 Uiso 1 calc R . .
C32 C 0.8469(16) 0.0891(17) 0.1772(14) 0.037(9) Uiso 1 d G . .
C33 C 0.9576(18) 0.0476(18) 0.1878(13) 0.037(9) Uiso 1 d G . .
H33 H 0.9806 0.0763 0.2221 0.044 Uiso 1 calc R . .
C34 C 1.0337(15) -0.0368(19) 0.1471(16) 0.049(10) Uiso 1 d G . .
H34 H 1.1078 -0.0645 0.1542 0.059 Uiso 1 calc R . .
C35 C 0.999(2) -0.0797(19) 0.0958(17) 0.076(14) Uiso 1 d G . .
H35 H 1.0502 -0.1362 0.0685 0.092 Uiso 1 calc R . .
C36 C 0.889(2) -0.038(2) 0.0852(17) 0.094(17) Uiso 1 d G . .
H36 H 0.8655 -0.0669 0.0508 0.113 Uiso 1 calc R . .
C37 C 0.8124(17) 0.046(2) 0.1259(17) 0.061(12) Uiso 1 d G . .
H37 H 0.7384 0.0739 0.1188 0.073 Uiso 1 calc R . .
C38 C 0.744(2) 0.3189(17) 0.1635(15) 0.045(10) Uiso 1 d G . .
C39 C 0.8358(18) 0.3114(18) 0.1128(17) 0.066(13) Uiso 1 d G . .
H39 H 0.9001 0.2487 0.1139 0.079 Uiso 1 calc R . .
C40 C 0.831(2) 0.398(2) 0.0605(16) 0.082(15) Uiso 1 d G . .
H40 H 0.8923 0.3926 0.0266 0.098 Uiso 1 calc R . .
C41 C 0.735(2) 0.4913(19) 0.0589(16) 0.062(12) Uiso 1 d G . .
H41 H 0.7319 0.5490 0.0239 0.074 Uiso 1 calc R . .
C42 C 0.6435(19) 0.4988(17) 0.1096(17) 0.081(15) Uiso 1 d G . .
H42 H 0.5792 0.5615 0.1085 0.097 Uiso 1 calc R . .
C43 C 0.6482(18) 0.413(2) 0.1619(15) 0.044(10) Uiso 1 d G . .
H43 H 0.5870 0.4176 0.1958 0.053 Uiso 1 calc R . .
C44 C 0.804(2) 0.199(2) 0.3177(13) 0.036(9) Uiso 1 d G . .
C45 C 0.818(2) 0.1151(18) 0.3761(16) 0.062(12) Uiso 1 d G . .
H45 H 0.7946 0.0662 0.3685 0.075 Uiso 1 calc R . .
C46 C 0.865(3) 0.105(2) 0.4457(14) 0.072(13) Uiso 1 d G . .
H46 H 0.8746 0.0489 0.4848 0.086 Uiso 1 calc R . .
C47 C 0.900(2) 0.178(2) 0.4570(14) 0.074(14) Uiso 1 d G . .
H47 H 0.9319 0.1709 0.5036 0.089 Uiso 1 calc R . .
C48 C 0.886(2) 0.261(2) 0.3987(17) 0.077(14) Uiso 1 d G . .
H48 H 0.9092 0.3102 0.4062 0.093 Uiso 1 calc R . .
C49 C 0.838(2) 0.2717(18) 0.3290(15) 0.060(12) Uiso 1 d G . .
H49 H 0.8292 0.3276 0.2900 0.072 Uiso 1 calc R . .

loop_
_atom_site_aniso_label
_atom_site_aniso_U_11
_atom_site_aniso_U_22
_atom_site_aniso_U_33
_atom_site_aniso_U_23
_atom_site_aniso_U_13
_atom_site_aniso_U_12
Au1 0.0408(9) 0.0243(8) 0.0344(8) -0.0065(6) -0.0010(7) -0.0085(7)
Au2 0.0263(8) 0.0324(9) 0.0520(9) 0.0005(7) -0.0107(7) -0.0085(7)
Co1 0.031(3) 0.029(3) 0.023(2) -0.005(2) -0.009(2) -0.011(2)
Co2 0.039(3) 0.031(3) 0.020(2) -0.001(2) -0.002(2) -0.012(2)
Co3 0.038(3) 0.029(3) 0.040(3) -0.004(2) -0.001(2) -0.010(2)
Co4 0.071(4) 0.053(4) 0.034(3) -0.009(3) -0.007(3) -0.035(3)
Co5 0.027(3) 0.045(3) 0.041(3) 0.001(2) -0.001(2) -0.011(2)
Co6 0.047(3) 0.037(3) 0.042(3) -0.003(2) -0.001(3) -0.021(3)
P1 0.049(6) 0.029(5) 0.027(5) -0.011(4) 0.004(4) -0.014(5)
P2 0.028(5) 0.037(6) 0.042(5) 0.003(4) -0.013(4) -0.016(5)

loop_
_atom_type_symbol
_atom_type_description
_atom_type_scat_dispersion_real
_atom_type_scat_dispersion_imag
_atom_type_scat_source
C C 0.0033 0.0016 'International Tables Vol C Tables 4.2.6.8 and 6.1.1.4'
H H 0.0000 0.0000 'International Tables Vol C Tables 4.2.6.8 and 6.1.1.4'
O O 0.0106 0.0060 'International Tables Vol C Tables 4.2.6.8 and 6.1.1.4'
P P 0.1023 0.0942 'International Tables Vol C Tables 4.2.6.8 and 6.1.1.4'
Co Co 0.3494 0.9721 'International Tables Vol C Tables 4.2.6.8 and 6.1.1.4'
Au Au -2.0133 8.8022 'International Tables Vol C Tables 4.2.6.8 and 6.1.1.4'

loop_
_geom_angle_atom_site_label_1
_geom_angle_atom_site_label_2
_geom_angle_atom_site_label_3
_geom_angle
_geom_angle_site_symmetry_1
_geom_angle_site_symmetry_3
_geom_angle_publ_flag
P1 Au1 Co2 153.4(2) . . ?
P1 Au1 Co1 138.5(2) . . ?
Co2 Au1 Co1 63.56(13) . . ?
P1 Au1 Au2 137.5(3) . . ?
Co2 Au1 Au2 62.48(11) . . ?
Co1 Au1 Au2 56.72(10) . . ?
P2 Au2 Co1 143.1(3) . . ?
P2 Au2 Co3 130.2(3) . . ?
Co1 Au2 Co3 66.70(15) . . ?
P2 Au2 Au1 123.5(2) . . ?
Co1 Au2 Au1 60.28(10) . . ?
Co3 Au2 Au1 105.90(12) . . ?
P2 Au2 Co2 153.9(3) . . ?
Co1 Au2 Co2 62.17(13) . . ?
Co3 Au2 Co2 55.71(14) . . ?
Au1 Au2 Co2 55.30(10) . . ?
C1 Co1 C2 84.4(17) . . ?
C1 Co1 C3 95.4(15) . . ?
C2 Co1 C3 93.8(18) . . ?
C1 Co1 C 164.6(15) . . ?
C2 Co1 C 97.2(17) . . ?
C3 Co1 C 99.7(15) . . ?
C1 Co1 Co5 146.9(10) . . ?
C2 Co1 Co5 101.3(14) . . ?
C3 Co1 Co5 51.9(11) . . ?
C Co1 Co5 47.9(10) . . ?
C1 Co1 Co4 133.7(10) . . ?
C2 Co1 Co4 50.6(14) . . ?
C3 Co1 Co4 97.9(11) . . ?
C Co1 Co4 46.6(10) . . ?
Co5 Co1 Co4 65.8(2) . . ?
C1 Co1 Au2 80.8(10) . . ?
C2 Co1 Au2 120.5(15) . . ?
C3 Co1 Au2 144.6(11) . . ?
C Co1 Au2 85.3(10) . . ?
Co5 Co1 Au2 121.3(2) . . ?
Co4 Co1 Au2 110.1(2) . . ?
C1 Co1 Au1 84.2(9) . . ?
C2 Co1 Au1 167.3(14) . . ?
C3 Co1 Au1 81.6(10) . . ?
C Co1 Au1 95.3(10) . . ?
Co5 Co1 Au1 85.22(17) . . ?
Co4 Co1 Au1 141.5(2) . . ?
Au2 Co1 Au1 63.00(10) . . ?
C1 Co1 Co2 134.1(10) . . ?
C2 Co1 Co2 136.7(14) . . ?
C3 Co1 Co2 99.9(11) . . ?
C Co1 Co2 40.2(10) . . ?
Co5 Co1 Co2 59.21(17) . . ?
Co4 Co1 Co2 86.6(2) . . ?
Au2 Co1 Co2 62.06(13) . . ?
Au1 Co1 Co2 56.01(12) . . ?
C1 Co1 Co3 127.7(10) . . ?
C2 Co1 Co3 89.4(15) . . ?
C3 Co1 Co3 136.9(11) . . ?
C Co1 Co3 37.4(10) . . ?
Co5 Co1 Co3 85.3(2) . . ?
Co4 Co1 Co3 53.10(18) . . ?
Au2 Co1 Co3 58.39(13) . . ?
Au1 Co1 Co3 102.08(16) . . ?
Co2 Co1 Co3 53.39(15) . . ?
C5 Co2 C4 97(2) . . ?
C5 Co2 C 135.4(19) . . ?
C4 Co2 C 123.8(17) . . ?
C5 Co2 Co6 110.5(15) . . ?
C4 Co2 Co6 107.2(13) . . ?
C Co2 Co6 44.7(11) . . ?
C5 Co2 Co3 163.7(16) . . ?
C4 Co2 Co3 78.9(13) . . ?
C Co2 Co3 45.0(11) . . ?
Co6 Co2 Co3 57.12(18) . . ?
C5 Co2 Au1 79.7(16) . . ?
C4 Co2 Au1 106.2(13) . . ?
C Co2 Au1 103.0(11) . . ?
Co6 Co2 Au1 143.5(2) . . ?
Co3 Co2 Au1 116.6(2) . . ?
C5 Co2 Co5 92.3(16) . . ?
C4 Co2 Co5 166.9(13) . . ?
C Co2 Co5 44.9(11) . . ?
Co6 Co2 Co5 60.55(19) . . ?
Co3 Co2 Co5 89.9(2) . . ?
Au1 Co2 Co5 84.69(17) . . ?
C5 Co2 Au2 132.9(15) . . ?
C4 Co2 Au2 70.8(13) . . ?
C Co2 Au2 82.4(11) . . ?
Co6 Co2 Au2 116.60(19) . . ?
Co3 Co2 Au2 60.72(15) . . ?
Au1 Co2 Au2 62.22(11) . . ?
Co5 Co2 Au2 109.48(18) . . ?
C5 Co2 Co1 127.3(16) . . ?
C4 Co2 Co1 125.2(13) . . ?
C Co2 Co1 43.6(11) . . ?
Co6 Co2 Co1 88.00(19) . . ?
Co3 Co2 Co1 66.05(17) . . ?
Au1 Co2 Co1 60.43(13) . . ?
Co5 Co2 Co1 53.72(16) . . ?
Au2 Co2 Co1 55.78(12) . . ?
C7 Co3 C6 99(2) . . ?
C7 Co3 C 97.7(19) . . ?
C6 Co3 C 161.5(17) . . ?
C7 Co3 C8 98(2) . . ?
C6 Co3 C8 92(2) . . ?
C Co3 C8 93.7(18) . . ?
C7 Co3 Co4 50.8(16) . . ?
C6 Co3 Co4 149.7(14) . . ?
C Co3 Co4 47.1(10) . . ?
C8 Co3 Co4 95.8(15) . . ?
C7 Co3 Co6 100.5(15) . . ?
C6 Co3 Co6 135.9(14) . . ?
C Co3 Co6 47.1(11) . . ?
C8 Co3 Co6 46.6(15) . . ?
Co4 Co3 Co6 64.0(2) . . ?
C7 Co3 Co2 141.9(16) . . ?
C6 Co3 Co2 117.4(14) . . ?
C Co3 Co2 44.7(10) . . ?
C8 Co3 Co2 91.7(15) . . ?
Co4 Co3 Co2 91.8(2) . . ?
Co6 Co3 Co2 61.41(19) . . ?
C7 Co3 Au2 115.2(15) . . ?
C6 Co3 Au2 81.3(13) . . ?
C Co3 Au2 84.4(11) . . ?
C8 Co3 Au2 146.4(14) . . ?
Co4 Co3 Au2 106.8(2) . . ?
Co6 Co3 Au2 123.5(2) . . ?
Co2 Co3 Au2 63.57(15) . . ?
C7 Co3 Co1 86.9(16) . . ?
C6 Co3 Co1 133.1(14) . . ?
C Co3 Co1 40.2(11) . . ?
C8 Co3 Co1 133.7(15) . . ?
Co4 Co3 Co1 53.18(17) . . ?
Co6 Co3 Co1 87.1(2) . . ?
Co2 Co3 Co1 60.56(16) . . ?
Au2 Co3 Co1 54.92(13) . . ?
C9 Co4 C 156.3(17) . . ?
C9 Co4 C2 99.2(19) . . ?
C Co4 C2 101.1(18) . . ?
C9 Co4 C7 96.1(19) . . ?
C Co4 C7 94.4(18) . . ?
C2 Co4 C7 95(2) . . ?
C9 Co4 Co3 136.4(13) . . ?
C Co4 Co3 48.0(11) . . ?
C2 Co4 Co3 104.8(14) . . ?
C7 Co4 Co3 46.5(15) . . ?
C9 Co4 Co1 145.7(13) . . ?
C Co4 Co1 51.7(11) . . ?
C2 Co4 Co1 49.5(14) . . ?
C7 Co4 Co1 99.9(14) . . ?
Co3 Co4 Co1 73.7(2) . . ?
C9 Co4 Co6 114.0(13) . . ?
C Co4 Co6 44.1(11) . . ?
C2 Co4 Co6 144.9(14) . . ?
C7 Co4 Co6 92.7(15) . . ?
Co3 Co4 Co6 58.37(19) . . ?
Co1 Co4 Co6 95.4(2) . . ?
C9 Co4 Co5 123.0(13) . . ?
C Co4 Co5 43.7(11) . . ?
C2 Co4 Co5 93.5(14) . . ?
C7 Co4 Co5 138.0(15) . . ?
Co3 Co4 Co5 91.6(2) . . ?
Co1 Co4 Co5 57.10(18) . . ?
Co6 Co4 Co5 59.58(19) . . ?
C10 Co5 C11 100(3) . . ?
C10 Co5 C 113(2) . . ?
C11 Co5 C 136(2) . . ?
C10 Co5 C3 100(2) . . ?
C11 Co5 C3 100(2) . . ?
C Co5 C3 102.6(15) . . ?
C10 Co5 Co1 119(2) . . ?
C11 Co5 Co1 133.1(17) . . ?
C Co5 Co1 51.5(11) . . ?
C3 Co5 Co1 51.2(11) . . ?
C10 Co5 Co2 148(2) . . ?
C11 Co5 Co2 93.7(17) . . ?
C Co5 Co2 44.0(10) . . ?
C3 Co5 Co2 105.8(11) . . ?
Co1 Co5 Co2 67.07(17) . . ?
C10 Co5 Co6 89(2) . . ?
C11 Co5 Co6 111.5(18) . . ?
C Co5 Co6 43.8(11) . . ?
C3 Co5 Co6 145.2(11) . . ?
Co1 Co5 Co6 95.1(2) . . ?
Co2 Co5 Co6 59.11(18) . . ?
C10 Co5 Co4 75(2) . . ?
C11 Co5 Co4 168.6(17) . . ?
C Co5 Co4 42.4(10) . . ?
C3 Co5 Co4 90.9(11) . . ?
Co1 Co5 Co4 57.09(18) . . ?
Co2 Co5 Co4 86.4(2) . . ?
Co6 Co5 Co4 59.08(19) . . ?
C13 Co6 C12 102(2) . . ?
C13 Co6 C8 94(2) . . ?
C12 Co6 C8 100(2) . . ?
C13 Co6 C 130(2) . . ?
C12 Co6 C 121.2(16) . . ?
C8 Co6 C 101.1(19) . . ?
C13 Co6 Co3 124.6(19) . . ?
C12 Co6 Co3 124.9(11) . . ?
C8 Co6 Co3 53.6(16) . . ?
C Co6 Co3 47.5(11) . . ?
C13 Co6 Co2 169(2) . . ?
C12 Co6 Co2 78.7(12) . . ?
C8 Co6 Co2 96.6(16) . . ?
C Co6 Co2 44.8(11) . . ?
Co3 Co6 Co2 61.47(18) . . ?
C13 Co6 Co4 88(2) . . ?
C12 Co6 Co4 160.8(12) . . ?
C8 Co6 Co4 95.8(17) . . ?
C Co6 Co4 43.7(10) . . ?
Co3 Co6 Co4 57.7(2) . . ?
Co2 Co6 Co4 88.3(2) . . ?
C13 Co6 Co5 109(2) . . ?
C12 Co6 Co5 99.7(12) . . ?
C8 Co6 Co5 145.9(16) . . ?
C Co6 Co5 44.8(11) . . ?
Co3 Co6 Co5 92.3(2) . . ?
Co2 Co6 Co5 60.34(18) . . ?
Co4 Co6 Co5 61.3(2) . . ?
C26 P1 C20 106.0(12) . . ?
C26 P1 C14 104.9(12) . . ?
C20 P1 C14 103.7(11) . . ?
C26 P1 Au1 116.2(10) . . ?
C20 P1 Au1 110.3(9) . . ?
C14 P1 Au1 114.7(8) . . ?
C44 P2 C32 106.0(12) . . ?
C44 P2 C38 104.6(12) . . ?
C32 P2 C38 105.4(12) . . ?
C44 P2 Au2 114.7(9) . . ?
C32 P2 Au2 113.7(8) . . ?
C38 P2 Au2 111.5(9) . . ?
Co6 C Co4 92.2(15) . . ?
Co6 C Co5 91.4(15) . . ?
Co4 C Co5 93.9(16) . . ?
Co6 C Co3 85.4(15) . . ?
Co4 C Co3 84.9(15) . . ?
Co5 C Co3 177(2) . . ?
Co6 C Co2 90.6(15) . . ?
Co4 C Co2 174(2) . . ?
Co5 C Co2 91.1(16) . . ?
Co3 C Co2 90.2(15) . . ?
Co6 C Co1 170(2) . . ?
Co4 C Co1 81.7(14) . . ?
Co5 C Co1 80.6(14) . . ?
Co3 C Co1 102.4(16) . . ?
Co2 C Co1 96.2(15) . . ?
O1 C1 Co1 174(3) . . ?
O2 C2 Co1 145(4) . . ?
O2 C2 Co4 135(4) . . ?
Co1 C2 Co4 79.8(18) . . ?
O3 C3 Co1 141(3) . . ?
O3 C3 Co5 142(3) . . ?
Co1 C3 Co5 76.8(14) . . ?
O4 C4 Co2 169(4) . . ?
O5 C5 Co2 172(4) . . ?
O6 C6 Co3 178(4) . . ?
O7 C7 Co3 147(4) . . ?
O7 C7 Co4 130(4) . . ?
Co3 C7 Co4 83(2) . . ?
O8 C8 Co6 145(5) . . ?
O8 C8 Co3 134(4) . . ?
Co6 C8 Co3 80(2) . . ?
O9 C9 Co4 174(4) . . ?
O10 C10 Co5 172(6) . . ?
O11 C11 Co5 171(5) . . ?
O12 C12 Co6 166(3) . . ?
O13 C13 Co6 176(5) . . ?
C15 C14 C19 120.0 . . ?
C15 C14 P1 120.8(12) . . ?
C19 C14 P1 119.2(12) . . ?
C14 C15 C16 120.0 . . ?
C14 C15 H15 120.0 . . ?
C16 C15 H15 120.0 . . ?
C17 C16 C15 120.0 . . ?
C17 C16 H16 120.0 . . ?
C15 C16 H16 120.0 . . ?
C18 C17 C16 120.0 . . ?
C18 C17 H17 120.0 . . ?
C16 C17 H17 120.0 . . ?
C17 C18 C19 120.0 . . ?
C17 C18 H18 120.0 . . ?
C19 C18 H18 120.0 . . ?
C18 C19 C14 120.0 . . ?
C18 C19 H19 120.0 . . ?
C14 C19 H19 120.0 . . ?
C21 C20 C25 120.0 . . ?
C21 C20 P1 121.0(15) . . ?
C25 C20 P1 118.9(15) . . ?
C22 C21 C20 120.0 . . ?
C22 C21 H21 120.0 . . ?
C20 C21 H21 120.0 . . ?
C21 C22 C23 120.0 . . ?
C21 C22 H22 120.0 . . ?
C23 C22 H22 120.0 . . ?
C24 C23 C22 120.0 . . ?
C24 C23 H23 120.0 . . ?
C22 C23 H23 120.0 . . ?
C23 C24 C25 120.0 . . ?
C23 C24 H24 120.0 . . ?
C25 C24 H24 120.0 . . ?
C24 C25 C20 120.0 . . ?
C24 C25 H25 120.0 . . ?
C20 C25 H25 120.0 . . ?
C27 C26 C31 120.0 . . ?
C27 C26 P1 118.2(16) . . ?
C31 C26 P1 121.7(16) . . ?
C28 C27 C26 120.0 . . ?
C28 C27 H27 120.0 . . ?
C26 C27 H27 120.0 . . ?
C27 C28 C29 120.0 . . ?
C27 C28 H28 120.0 . . ?
C29 C28 H28 120.0 . . ?
C30 C29 C28 120.0 . . ?
C30 C29 H29 120.0 . . ?
C28 C29 H29 120.0 . . ?
C29 C30 C31 120.0 . . ?
C29 C30 H30 120.0 . . ?
C31 C30 H30 120.0 . . ?
C30 C31 C26 120.0 . . ?
C30 C31 H31 120.0 . . ?
C26 C31 H31 120.0 . . ?
C33 C32 C37 120.0 . . ?
C33 C32 P2 120.8(13) . . ?
C37 C32 P2 119.1(13) . . ?
C34 C33 C32 120.0 . . ?
C34 C33 H33 120.0 . . ?
C32 C33 H33 120.0 . . ?
C35 C34 C33 120.0 . . ?
C35 C34 H34 120.0 . . ?
C33 C34 H34 120.0 . . ?
C34 C35 C36 120.0 . . ?
C34 C35 H35 120.0 . . ?
C36 C35 H35 120.0 . . ?
C35 C36 C37 120.0 . . ?
C35 C36 H36 120.0 . . ?
C37 C36 H36 120.0 . . ?
C36 C37 C32 120.0 . . ?
C36 C37 H37 120.0 . . ?
C32 C37 H37 120.0 . . ?
C39 C38 C43 120.0 . . ?
C39 C38 P2 120.6(15) . . ?
C43 C38 P2 119.2(15) . . ?
C38 C39 C40 120.0 . . ?
C38 C39 H39 120.0 . . ?
C40 C39 H39 120.0 . . ?
C41 C40 C39 120.0 . . ?
C41 C40 H40 120.0 . . ?
C39 C40 H40 120.0 . . ?
C42 C41 C40 120.0 . . ?
C42 C41 H41 120.0 . . ?
C40 C41 H41 120.0 . . ?
C43 C42 C41 120.0 . . ?
C43 C42 H42 120.0 . . ?
C41 C42 H42 120.0 . . ?
C42 C43 C38 120.0 . . ?
C42 C43 H43 120.0 . . ?
C38 C43 H43 120.0 . . ?
C45 C44 C49 120.0 . . ?
C45 C44 P2 116.4(15) . . ?
C49 C44 P2 123.5(15) . . ?
C46 C45 C44 120.0 . . ?
C46 C45 H45 120.0 . . ?
C44 C45 H45 120.0 . . ?
C45 C46 C47 120.0 . . ?
C45 C46 H46 120.0 . . ?
C47 C46 H46 120.0 . . ?
C48 C47 C46 120.0 . . ?
C48 C47 H47 120.0 . . ?
C46 C47 H47 120.0 . . ?
C47 C48 C49 120.0 . . ?
C47 C48 H48 120.0 . . ?
C49 C48 H48 120.0 . . ?
C48 C49 C44 120.0 . . ?
C48 C49 H49 120.0 . . ?
C44 C49 H49 120.0 . . ?

loop_
_geom_bond_atom_site_label_1
_geom_bond_atom_site_label_2
_geom_bond_distance
_geom_bond_site_symmetry_2
_geom_bond_publ_flag
Au1 P1 2.311(9) . ?
Au1 Co2 2.641(5) . ?
Au1 Co1 2.770(4) . ?
Au1 Au2 2.842(2) . ?
Au2 P2 2.318(9) . ?
Au2 Co1 2.666(4) . ?
Au2 Co3 2.775(5) . ?
Au2 Co2 2.848(5) . ?
Co1 C1 1.77(3) . ?
Co1 C2 1.93(5) . ?
Co1 C3 2.00(4) . ?
Co1 C 1.98(3) . ?
Co1 Co5 2.496(6) . ?
Co1 Co4 2.495(7) . ?
Co1 Co2 2.851(6) . ?
Co1 Co3 2.992(7) . ?
Co2 C5 1.73(5) . ?
Co2 C4 1.72(4) . ?
Co2 C 1.85(3) . ?
Co2 Co6 2.627(7) . ?
Co2 Co3 2.628(7) . ?
Co2 Co5 2.660(6) . ?
Co3 C7 1.82(5) . ?
Co3 C6 1.85(5) . ?
Co3 C 1.86(4) . ?
Co3 C8 2.05(5) . ?
Co3 Co4 2.493(7) . ?
Co3 Co6 2.512(7) . ?
Co4 C9 1.71(4) . ?
Co4 C 1.83(3) . ?
Co4 C2 1.96(5) . ?
Co4 C7 1.95(5) . ?
Co4 Co6 2.651(7) . ?
Co4 Co5 2.712(7) . ?
Co5 C10 1.76(6) . ?
Co5 C11 1.84(6) . ?
Co5 C 1.88(4) . ?
Co5 C3 2.02(4) . ?
Co5 Co6 2.665(7) . ?
Co6 C13 1.66(6) . ?
Co6 C12 1.73(3) . ?
Co6 C8 1.85(5) . ?
Co6 C 1.85(3) . ?
P1 C26 1.79(2) . ?
P1 C20 1.82(2) . ?
P1 C14 1.816(19) . ?
P2 C44 1.81(2) . ?
P2 C32 1.83(2) . ?
P2 C38 1.85(2) . ?
C1 O1 1.14(4) . ?
C2 O2 1.16(5) . ?
C3 O3 1.06(4) . ?
C4 O4 1.16(5) . ?
C5 O5 1.19(6) . ?
C6 O6 1.09(5) . ?
C7 O7 1.22(6) . ?
C8 O8 1.20(6) . ?
C9 O9 1.17(5) . ?
C10 O10 1.18(6) . ?
C11 O11 1.10(6) . ?
C12 O12 1.18(5) . ?
C13 O13 1.20(6) . ?
C14 C15 1.3900 . ?
C14 C19 1.3900 . ?
C15 C16 1.3900 . ?
C15 H15 0.9300 . ?
C16 C17 1.3900 . ?
C16 H16 0.9300 . ?
C17 C18 1.3900 . ?
C17 H17 0.9300 . ?
C18 C19 1.3900 . ?
C18 H18 0.9300 . ?
C19 H19 0.9300 . ?
C20 C21 1.3900 . ?
C20 C25 1.3900 . ?
C21 C22 1.3900 . ?
C21 H21 0.9300 . ?
C22 C23 1.3900 . ?
C22 H22 0.9300 . ?
C23 C24 1.3900 . ?
C23 H23 0.9300 . ?
C24 C25 1.3900 . ?
C24 H24 0.9300 . ?
C25 H25 0.9300 . ?
C26 C27 1.3900 . ?
C26 C31 1.3900 . ?
C27 C28 1.3900 . ?
C27 H27 0.9300 . ?
C28 C29 1.3900 . ?
C28 H28 0.9300 . ?
C29 C30 1.3900 . ?
C29 H29 0.9300 . ?
C30 C31 1.3900 . ?
C30 H30 0.9300 . ?
C31 H31 0.9300 . ?
C32 C33 1.3900 . ?
C32 C37 1.3900 . ?
C33 C34 1.3900 . ?
C33 H33 0.9300 . ?
C34 C35 1.3900 . ?
C34 H34 0.9300 . ?
C35 C36 1.3900 . ?
C35 H35 0.9300 . ?
C36 C37 1.3900 . ?
C36 H36 0.9300 . ?
C37 H37 0.9300 . ?
C38 C39 1.3900 . ?
C38 C43 1.3900 . ?
C39 C40 1.3900 . ?
C39 H39 0.9300 . ?
C40 C41 1.3900 . ?
C40 H40 0.9300 . ?
C41 C42 1.3900 . ?
C41 H41 0.9300 . ?
C42 C43 1.3900 . ?
C42 H42 0.9300 . ?
C43 H43 0.9300 . ?
C44 C45 1.3900 . ?
C44 C49 1.3900 . ?
C45 C46 1.3900 . ?
C45 H45 0.9300 . ?
C46 C47 1.3900 . ?
C46 H46 0.9300 . ?
C47 C48 1.3900 . ?
C47 H47 0.9300 . ?
C48 C49 1.3900 . ?
C48 H48 0.9300 . ?
C49 H49 0.9300 . ?
